data_1502170
loop_
_publ_author_name
'Lei, Ting'
'Zhou, Yan'
'Cheng, Chu-Yang'
'Cao, Yue'
'Peng, Yang'
'Bian, Jiang'
'Pei, Jian'

_publ_section_title
;
 Aceno[2,1,3]thiadiazoles for field-effect transistors: synthesis and
 crystal packing.
;
_journal_issue 10
_journal_name_full 'Organic letters'
_journal_page_first 2642
_journal_page_last 2645
_journal_paper_doi 10.1021/ol200748c
_journal_volume 13
_journal_year 2011
_chemical_formula_sum 'C32 H36 N2 S2 Si2'
_chemical_formula_weight 568.93
_chemical_name_systematic
; 
 ? 
;
_space_group_IT_number 2
_symmetry_cell_setting triclinic
_symmetry_space_group_name_Hall '-P 1'
_symmetry_space_group_name_H-M 'P -1'
_atom_sites_solution_hydrogens geom
_atom_sites_solution_primary direct
_atom_sites_solution_secondary difmap
_audit_creation_method SHELXL-97
_cell_angle_alpha 85.906(8)
_cell_angle_beta 89.310(9)
_cell_angle_gamma 83.324(8)
_cell_formula_units_Z 4
_cell_length_a 6.7507(19)
_cell_length_b 13.625(4)
_cell_length_c 33.905(10)
_cell_measurement_temperature 113(2)
_cell_volume 3089.5(16)
_computing_cell_refinement CrystalClear
_computing_data_collection CrystalClear
_computing_data_reduction CrystalClear
_computing_molecular_graphics 'Bruker SHELXTL'
_computing_publication_material 'CrystalStructure 3.8'
_computing_structure_refinement 'SHELXL-97 (Sheldrick, 1997)'
_computing_structure_solution 'SHELXS-97 (Sheldrick, 1990)'
_diffrn_ambient_temperature 113(2)
_diffrn_detector_area_resol_mean 14.63
_diffrn_measured_fraction_theta_full 0.983
_diffrn_measured_fraction_theta_max 0.983
_diffrn_measurement_device_type 'Rigaku Saturn CCD area detector'
_diffrn_measurement_method '\w and \f scans'
_diffrn_radiation_monochromator multilayer
_diffrn_radiation_source 'rotating anode'
_diffrn_radiation_type MoK\a
_diffrn_radiation_wavelength 0.71073
_diffrn_reflns_av_R_equivalents 0.0573
_diffrn_reflns_av_sigmaI/netI 0.0866
_diffrn_reflns_limit_h_max 8
_diffrn_reflns_limit_h_min -7
_diffrn_reflns_limit_k_max 16
_diffrn_reflns_limit_k_min -16
_diffrn_reflns_limit_l_max 40
_diffrn_reflns_limit_l_min -40
_diffrn_reflns_number 28962
_diffrn_reflns_theta_full 25.02
_diffrn_reflns_theta_max 25.02
_diffrn_reflns_theta_min 1.51
_diffrn_standards_decay_% 0
_diffrn_standards_interval_count 0
_diffrn_standards_interval_time 0
_diffrn_standards_number 0
_exptl_absorpt_coefficient_mu 0.274
_exptl_absorpt_correction_T_max 0.9784
_exptl_absorpt_correction_T_min 0.9575
_exptl_absorpt_correction_type multi-scan
_exptl_absorpt_process_details CrystalClear
_exptl_crystal_colour Colorless
_exptl_crystal_density_diffrn 1.223
_exptl_crystal_density_meas 0
_exptl_crystal_density_method 'not measured'
_exptl_crystal_description Prism
_exptl_crystal_F_000 1208
_exptl_crystal_size_max 0.16
_exptl_crystal_size_mid 0.14
_exptl_crystal_size_min 0.08
_refine_diff_density_max 0.968
_refine_diff_density_min -1.120
_refine_diff_density_rms 0.120
_refine_ls_extinction_method none
_refine_ls_goodness_of_fit_ref 1.094
_refine_ls_hydrogen_treatment constr
_refine_ls_matrix_type full
_refine_ls_number_parameters 850
_refine_ls_number_reflns 10708
_refine_ls_number_restraints 718
_refine_ls_restrained_S_all 1.073
_refine_ls_R_factor_all 0.1358
_refine_ls_R_factor_gt 0.1216
_refine_ls_shift/su_max 0.003
_refine_ls_shift/su_mean 0.000
_refine_ls_structure_factor_coef Fsqd
_refine_ls_weighting_details 'calc w=1/[\s^2^(Fo^2^)+(0.1100P)^2^+27.4173P] where P=(Fo^2^+2Fc^2^)/3'
_refine_ls_weighting_scheme calc
_refine_ls_wR_factor_gt 0.3056
_refine_ls_wR_factor_ref 0.3146
_reflns_number_gt 8832
_reflns_number_total 10708
_reflns_threshold_expression >2sigma(I)
_cod_data_source_file ol200748c_si_002.cif
_cod_data_source_block 2-TES
_cod_depositor_comments
;
The following automatic conversions were performed:

'_symmetry_cell_setting' value 'Triclinic' changed to 'triclinic'
according to /home/saulius/struct/CIF-dictionaries/cif_core.dic
dictionary named 'cif_core.dic' version 2.4.1 from
2010-06-29.

'_exptl_absorpt_correction_type' value 'MULTI-SCAN'
changed to 'multi-scan' according to
/home/saulius/struct/CIF-dictionaries/cif_core.dic dictionary named
'cif_core.dic' version 2.4.1 from
2010-06-29.

'_refine_ls_hydrogen_treatment' value 'CONSTR' changed
to 'constr' according to
/home/saulius/struct/CIF-dictionaries/cif_core.dic dictionary named
'cif_core.dic' version 2.4.1 from 2010-06-29.

Automatic conversion script
Id: cif_fix_values 1715 2011-07-08 13:25:40Z adriana 
;
_cod_original_cell_volume 3089.5(15)
_cod_original_sg_symbol_H-M P-1
_cod_database_code 1502170

loop_
_symmetry_equiv_pos_as_xyz
'x, y, z'
'-x, -y, -z'

loop_
_atom_site_label
_atom_site_type_symbol
_atom_site_fract_x
_atom_site_fract_y
_atom_site_fract_z
_atom_site_U_iso_or_equiv
_atom_site_adp_type
_atom_site_occupancy
_atom_site_symmetry_multiplicity
_atom_site_calc_flag
_atom_site_refinement_flags
_atom_site_disorder_assembly
_atom_site_disorder_group
Si1 Si 0.4735(4) 0.8870(2) 0.79539(6) 0.0479(7) Uani 1 1 d D . .
Si2 Si 0.3104(3) 0.66653(17) 1.13354(6) 0.0330(5) Uani 1 1 d . A .
Si3 Si 0.0426(4) 0.68671(17) 0.29664(6) 0.0412(6) Uani 1 1 d D . .
Si4 Si 0.1886(3) 0.77808(18) 0.63538(6) 0.0365(6) Uani 1 1 d D . .
S1 S 0.3834(3) 0.55407(12) 0.93837(5) 0.0279(4) Uani 1 1 d . . .
S3 S 0.1155(3) 0.96566(12) 0.43982(5) 0.0285(4) Uani 1 1 d . . .
N1 N 0.3716(9) 0.6540(4) 0.91007(16) 0.0245(12) Uani 1 1 d . . .
N2 N 0.3500(8) 0.5946(4) 0.98184(16) 0.0234(12) Uani 1 1 d . . .
N3 N 0.1329(8) 0.8764(4) 0.41149(16) 0.0248(12) Uani 1 1 d . . .
N4 N 0.1463(8) 0.9096(4) 0.48300(16) 0.0230(12) Uani 1 1 d . . .
C1 C 0.3407(10) 0.7299(5) 0.93443(19) 0.0224(14) Uani 1 1 d . . .
C2 C 0.3221(9) 0.8303(5) 0.92239(17) 0.0172(12) Uani 1 1 d . B .
C3 C 0.2906(8) 0.9004(4) 0.95175(17) 0.0155(12) Uani 1 1 d . . .
C4 C 0.2683(9) 1.0036(5) 0.94175(18) 0.0194(13) Uani 1 1 d . . .
H4A H 0.2733 1.0266 0.9147 0.023 Uiso 1 1 calc R . .
C5 C 0.2391(9) 1.0729(5) 0.97016(18) 0.0178(13) Uani 1 1 d . A .
C6 C 0.2183(9) 1.1761(5) 0.95891(19) 0.0219(14) Uani 1 1 d . . .
S2 S 0.1633(11) 1.3706(2) 0.98197(12) 0.0272(9) Uani 0.672(8) 1 d PDU A 1
C7 C 0.1937(9) 1.2415(4) 0.98837(19) 0.0219(12) Uani 0.672(8) 1 d PDU A 1
C8 C 0.1547(19) 1.3832(9) 1.0329(2) 0.023(2) Uani 0.672(8) 1 d PDU A 1
H8A H 0.2704 1.4160 1.0406 0.028 Uiso 0.672(8) 1 calc PR A 1
H8B H 0.0319 1.4262 1.0394 0.028 Uiso 0.672(8) 1 calc PR A 1
C9 C 0.157(5) 1.2934(8) 1.0544(4) 0.022(3) Uani 0.672(8) 1 d PDU A 1
H9A H 0.0286 1.2912 1.0686 0.027 Uiso 0.672(8) 1 calc PR A 1
H9B H 0.2643 1.2874 1.0744 0.027 Uiso 0.672(8) 1 calc PR A 1
C10 C 0.1903(9) 1.2077(4) 1.02904(18) 0.0205(12) Uani 0.672(8) 1 d PDU A 1
S2' S 0.164(3) 1.3046(6) 1.0596(3) 0.0273(19) Uani 0.328(8) 1 d PDU A 2
C7' C 0.1937(9) 1.2415(4) 0.98837(19) 0.0219(12) Uani 0.328(8) 1 d PDU A 2
C8' C 0.157(4) 1.3879(18) 1.0181(5) 0.025(3) Uani 0.328(8) 1 d PDU A 2
H8'A H 0.0309 1.4328 1.0193 0.030 Uiso 0.328(8) 1 calc PR A 2
H8'B H 0.2673 1.4289 1.0204 0.030 Uiso 0.328(8) 1 calc PR A 2
C9' C 0.169(10) 1.3520(8) 0.9809(8) 0.025(3) Uani 0.328(8) 1 d PDU A 2
H9'A H 0.2854 1.3743 0.9662 0.030 Uiso 0.328(8) 1 calc PR A 2
H9'B H 0.0468 1.3748 0.9656 0.030 Uiso 0.328(8) 1 calc PR A 2
C10' C 0.1903(9) 1.2077(4) 1.02904(18) 0.0205(12) Uani 0.328(8) 1 d PDU A 2
C11 C 0.2127(9) 1.1083(5) 1.04079(19) 0.0202(13) Uani 1 1 d . . .
C12 C 0.2341(9) 1.0385(5) 1.01139(18) 0.0174(12) Uani 1 1 d . A .
C13 C 0.2573(9) 0.9378(5) 1.02166(18) 0.0192(13) Uani 1 1 d . . .
H13A H 0.2554 0.9161 1.0489 0.023 Uiso 1 1 calc R A .
C14 C 0.2838(9) 0.8660(4) 0.99351(17) 0.0159(12) Uani 1 1 d . A .
C15 C 0.3024(9) 0.7627(5) 1.00538(17) 0.0175(13) Uani 1 1 d . . .
C16 C 0.3286(9) 0.6950(4) 0.97500(18) 0.0183(13) Uani 1 1 d . A .
C17 C 0.3520(10) 0.8590(5) 0.88156(19) 0.0249(14) Uani 1 1 d . . .
C18 C 0.3847(13) 0.8783(6) 0.8470(2) 0.0350(18) Uani 1 1 d . B .
C19 C 0.7473(16) 0.8967(18) 0.7968(8) 0.061(5) Uani 0.50 1 d PDU B 1
H19A H 0.8051 0.8856 0.7703 0.073 Uiso 0.50 1 calc PR B 1
H19B H 0.7682 0.9646 0.8031 0.073 Uiso 0.50 1 calc PR B 1
C20 C 0.858(4) 0.8219(18) 0.8274(7) 0.071(5) Uani 0.50 1 d PDU B 1
H20A H 0.9999 0.8303 0.8270 0.107 Uiso 0.50 1 calc PR B 1
H20B H 0.8408 0.7544 0.8209 0.107 Uiso 0.50 1 calc PR B 1
H20C H 0.8028 0.8332 0.8538 0.107 Uiso 0.50 1 calc PR B 1
C19' C 0.7529(15) 0.8642(17) 0.7978(9) 0.065(5) Uani 0.50 1 d PDU B 2
H19C H 0.8045 0.8643 0.7703 0.077 Uiso 0.50 1 calc PR B 2
H19D H 0.8011 0.9209 0.8099 0.077 Uiso 0.50 1 calc PR B 2
C20' C 0.847(4) 0.7688(16) 0.8204(7) 0.070(5) Uani 0.50 1 d PDU B 2
H20D H 0.9921 0.7670 0.8200 0.105 Uiso 0.50 1 calc PR B 2
H20E H 0.8085 0.7112 0.8078 0.105 Uiso 0.50 1 calc PR B 2
H20F H 0.7988 0.7672 0.8478 0.105 Uiso 0.50 1 calc PR B 2
C21 C 0.3785(16) 0.7875(7) 0.7696(3) 0.053(2) Uani 1 1 d . B .
H21A H 0.2326 0.8037 0.7662 0.064 Uiso 1 1 calc R . .
H21B H 0.4391 0.7864 0.7428 0.064 Uiso 1 1 calc R . .
C22 C 0.419(2) 0.6859(8) 0.7900(3) 0.080(4) Uani 1 1 d . . .
H22A H 0.3636 0.6379 0.7743 0.119 Uiso 1 1 calc R B .
H22B H 0.3560 0.6853 0.8162 0.119 Uiso 1 1 calc R . .
H22C H 0.5630 0.6680 0.7928 0.119 Uiso 1 1 calc R . .
C23 C 0.355(3) 1.0055(8) 0.7695(5) 0.054(4) Uani 0.50 1 d PDU B 1
H23A H 0.4122 1.0112 0.7425 0.064 Uiso 0.50 1 calc PR B 1
H23B H 0.2109 1.0006 0.7667 0.064 Uiso 0.50 1 calc PR B 1
C24 C 0.379(3) 1.1019(11) 0.7895(5) 0.046(4) Uani 0.50 1 d PDU B 1
H24A H 0.3084 1.1585 0.7740 0.068 Uiso 0.50 1 calc PR B 1
H24B H 0.5207 1.1104 0.7909 0.068 Uiso 0.50 1 calc PR B 1
H24C H 0.3225 1.0979 0.8163 0.068 Uiso 0.50 1 calc PR B 1
C23' C 0.502(3) 1.0127(10) 0.7719(7) 0.074(4) Uani 0.50 1 d PDU B 2
H23C H 0.5800 1.0525 0.7878 0.089 Uiso 0.50 1 calc PR B 2
H23D H 0.5504 1.0124 0.7442 0.089 Uiso 0.50 1 calc PR B 2
C24' C 0.276(3) 1.039(2) 0.7755(7) 0.071(4) Uani 0.50 1 d PDU B 2
H24D H 0.2392 1.1073 0.7651 0.107 Uiso 0.50 1 calc PR B 2
H24E H 0.2369 1.0315 0.8034 0.107 Uiso 0.50 1 calc PR B 2
H24F H 0.2083 0.9941 0.7604 0.107 Uiso 0.50 1 calc PR B 2
C25 C 0.2977(10) 0.7277(5) 1.04569(18) 0.0216(14) Uani 1 1 d . A .
C26 C 0.2981(10) 0.6980(5) 1.0803(2) 0.0267(15) Uani 1 1 d . . .
C27 C 0.2617(14) 0.5337(6) 1.1451(2) 0.047(2) Uani 1 1 d . . .
H27A H 0.3722 0.4897 1.1340 0.057 Uiso 1 1 calc R A .
H27B H 0.2633 0.5198 1.1742 0.057 Uiso 1 1 calc R . .
C28 C 0.0663(19) 0.5077(7) 1.1295(3) 0.069(3) Uani 1 1 d . A .
H28A H 0.0540 0.4377 1.1366 0.103 Uiso 1 1 calc R . .
H28B H 0.0637 0.5197 1.1006 0.103 Uiso 1 1 calc R . .
H28C H -0.0450 0.5489 1.1410 0.103 Uiso 1 1 calc R . .
C29 C 0.5677(13) 0.6846(10) 1.1490(2) 0.070(4) Uani 1 1 d . . .
H29A H 0.6655 0.6508 1.1310 0.084 Uiso 1 1 calc R A .
H29B H 0.5827 0.7562 1.1464 0.084 Uiso 1 1 calc R . .
C30 C 0.6163(16) 0.6436(12) 1.1925(3) 0.091(5) Uani 1 1 d . A .
H30A H 0.7526 0.6547 1.1990 0.136 Uiso 1 1 calc R . .
H30B H 0.6042 0.5725 1.1952 0.136 Uiso 1 1 calc R . .
H30C H 0.5224 0.6780 1.2106 0.136 Uiso 1 1 calc R . .
C31 C 0.1205(13) 0.7554(6) 1.1570(2) 0.0385(18) Uani 1 1 d . . .
H31A H -0.0137 0.7378 1.1511 0.046 Uiso 1 1 calc R A .
H31B H 0.1382 0.7467 1.1860 0.046 Uiso 1 1 calc R . .
C32 C 0.1273(15) 0.8643(7) 1.1440(3) 0.052(2) Uani 1 1 d . A .
H32A H 0.0228 0.9048 1.1578 0.079 Uiso 1 1 calc R . .
H32B H 0.1057 0.8746 1.1154 0.079 Uiso 1 1 calc R . .
H32C H 0.2580 0.8836 1.1504 0.079 Uiso 1 1 calc R . .
C33 C 0.1705(9) 0.8111(5) 0.47643(19) 0.0194(13) Uani 1 1 d . . .
C34 C 0.1960(9) 0.7338(4) 0.50626(17) 0.0164(12) Uani 1 1 d . D .
C35 C 0.2173(8) 0.6339(4) 0.49438(18) 0.0163(12) Uani 1 1 d . . .
C36 C 0.2428(8) 0.5533(5) 0.52264(17) 0.0163(12) Uani 1 1 d . . .
H36A H 0.2448 0.5658 0.5498 0.020 Uiso 1 1 calc R . .
C37 C 0.2655(9) 0.4551(4) 0.51229(18) 0.0180(13) Uani 1 1 d . C .
C38 C 0.2884(9) 0.3734(5) 0.54224(19) 0.0207(13) Uani 1 1 d . . .
S4 S 0.3415(11) 0.1345(2) 0.48151(12) 0.0300(9) Uani 0.701(8) 1 d PDU C 3
C39 C 0.3102(9) 0.2792(4) 0.52951(18) 0.0212(12) Uani 0.701(8) 1 d PDU C 3
C40 C 0.335(5) 0.1845(8) 0.5549(4) 0.026(2) Uani 0.701(8) 1 d PDU C 3
H40A H 0.4560 0.1821 0.5712 0.031 Uiso 0.701(8) 1 calc PR C 3
H40B H 0.2187 0.1821 0.5729 0.031 Uiso 0.701(8) 1 calc PR C 3
C41 C 0.350(2) 0.1040(10) 0.5325(2) 0.025(2) Uani 0.701(8) 1 d PDU C 3
H41A H 0.2408 0.0638 0.5398 0.031 Uiso 0.701(8) 1 calc PR C 3
H41B H 0.4779 0.0625 0.5388 0.031 Uiso 0.701(8) 1 calc PR C 3
C42 C 0.3090(9) 0.2613(4) 0.4886(2) 0.0230(12) Uani 0.701(8) 1 d PDU C 3
S4' S 0.339(3) 0.1715(6) 0.5605(3) 0.031(2) Uani 0.299(8) 1 d PDU C 4
C39' C 0.3102(9) 0.2792(4) 0.52951(18) 0.0212(12) Uani 0.299(8) 1 d PDU C 4
C40' C 0.328(11) 0.1529(9) 0.4819(9) 0.026(3) Uani 0.299(8) 1 d PDU C 4
H40C H 0.2083 0.1365 0.4683 0.031 Uiso 0.299(8) 1 calc PR C 4
H40D H 0.4469 0.1343 0.4655 0.031 Uiso 0.299(8) 1 calc PR C 4
C41' C 0.346(5) 0.103(2) 0.5189(6) 0.026(3) Uani 0.299(8) 1 d PDU C 4
H41C H 0.4737 0.0595 0.5194 0.031 Uiso 0.299(8) 1 calc PR C 4
H41D H 0.2380 0.0600 0.5218 0.031 Uiso 0.299(8) 1 calc PR C 4
C42' C 0.3090(9) 0.2613(4) 0.4886(2) 0.0230(12) Uani 0.299(8) 1 d PDU C 4
C43 C 0.2875(9) 0.3361(5) 0.45965(18) 0.0188(13) Uani 1 1 d . . .
C44 C 0.2639(9) 0.4360(4) 0.47082(18) 0.0176(13) Uani 1 1 d . C .
C45 C 0.2368(9) 0.5159(5) 0.44261(18) 0.0184(13) Uani 1 1 d . . .
H45A H 0.2340 0.5032 0.4154 0.022 Uiso 1 1 calc R C .
C46 C 0.2133(8) 0.6144(5) 0.45301(18) 0.0166(12) Uani 1 1 d . C .
C47 C 0.1816(9) 0.6951(5) 0.42336(18) 0.0194(13) Uani 1 1 d . . .
C48 C 0.1598(9) 0.7921(4) 0.43568(17) 0.0176(13) Uani 1 1 d . C .
C49 C 0.1976(10) 0.7532(5) 0.54703(19) 0.0217(14) Uani 1 1 d . . .
C50 C 0.1970(10) 0.7680(5) 0.5817(2) 0.0279(15) Uani 1 1 d . D .
C51 C 0.229(3) 0.9070(12) 0.6473(10) 0.057(4) Uani 0.50 1 d PDU D 1
H51A H 0.1186 0.9544 0.6360 0.068 Uiso 0.50 1 calc PR D 1
H51D H 0.2256 0.9108 0.6764 0.068 Uiso 0.50 1 calc PR D 1
C52 C 0.430(2) 0.9379(9) 0.6311(4) 0.030(3) Uani 0.50 1 d PDU D 1
H52A H 0.4437 1.0054 0.6380 0.045 Uiso 0.50 1 calc PR D 1
H52B H 0.4333 0.9356 0.6023 0.045 Uiso 0.50 1 calc PR D 1
H52C H 0.5401 0.8922 0.6427 0.045 Uiso 0.50 1 calc PR D 1
C53 C -0.0794(15) 0.7767(15) 0.6498(4) 0.040(4) Uani 0.50 1 d PDU D 1
H53A H -0.1620 0.8266 0.6325 0.048 Uiso 0.50 1 calc PR D 1
H53B H -0.1202 0.7108 0.6454 0.048 Uiso 0.50 1 calc PR D 1
C54 C -0.120(3) 0.7986(14) 0.6932(4) 0.038(3) Uani 0.50 1 d PDU D 1
H54A H -0.2625 0.7973 0.6990 0.056 Uiso 0.50 1 calc PR D 1
H54B H -0.0823 0.8642 0.6977 0.056 Uiso 0.50 1 calc PR D 1
H54C H -0.0419 0.7483 0.7105 0.056 Uiso 0.50 1 calc PR D 1
C51' C 0.259(4) 0.9023(12) 0.6477(11) 0.061(4) Uani 0.50 1 d PDU D 2
H51B H 0.2558 0.9061 0.6767 0.073 Uiso 0.50 1 calc PR D 2
H51C H 0.3967 0.9086 0.6384 0.073 Uiso 0.50 1 calc PR D 2
C52' C 0.118(5) 0.988(2) 0.6286(10) 0.112(7) Uani 0.50 1 d PDU D 2
H52D H 0.1307 1.0482 0.6421 0.168 Uiso 0.50 1 calc PR D 2
H52E H -0.0192 0.9719 0.6308 0.168 Uiso 0.50 1 calc PR D 2
H52F H 0.1537 0.9988 0.6006 0.168 Uiso 0.50 1 calc PR D 2
C53' C -0.0535(19) 0.7322(15) 0.6536(5) 0.044(4) Uani 0.50 1 d PDU D 2
H53C H -0.1640 0.7680 0.6374 0.053 Uiso 0.50 1 calc PR D 2
H53D H -0.0477 0.6611 0.6487 0.053 Uiso 0.50 1 calc PR D 2
C54' C -0.105(3) 0.7440(18) 0.6977(5) 0.057(4) Uani 0.50 1 d PDU D 2
H54D H -0.2315 0.7181 0.7040 0.085 Uiso 0.50 1 calc PR D 2
H54E H -0.1159 0.8143 0.7029 0.085 Uiso 0.50 1 calc PR D 2
H54F H 0.0013 0.7072 0.7142 0.085 Uiso 0.50 1 calc PR D 2
C55 C 0.3780(13) 0.6807(6) 0.6582(2) 0.0370(18) Uani 1 1 d . D .
H55A H 0.5123 0.7007 0.6525 0.044 Uiso 1 1 calc R . .
H55B H 0.3591 0.6776 0.6872 0.044 Uiso 1 1 calc R . .
C56 C 0.3704(17) 0.5773(7) 0.6440(3) 0.058(3) Uani 1 1 d . . .
H56A H 0.4747 0.5309 0.6573 0.087 Uiso 1 1 calc R D .
H56B H 0.3920 0.5790 0.6154 0.087 Uiso 1 1 calc R . .
H56C H 0.2396 0.5556 0.6504 0.087 Uiso 1 1 calc R . .
C57 C 0.1589(10) 0.6795(5) 0.3829(2) 0.0275(15) Uani 1 1 d . C .
C58 C 0.1319(12) 0.6712(5) 0.3477(2) 0.0331(17) Uani 1 1 d . C .
C59 C 0.1364(14) 0.8012(6) 0.2729(2) 0.044(2) Uani 1 1 d . E .
H59A H 0.2803 0.7857 0.2671 0.053 Uiso 1 1 calc R . .
H59B H 0.0672 0.8182 0.2473 0.053 Uiso 1 1 calc R . .
C60 C 0.1093(19) 0.8932(7) 0.2973(3) 0.065(3) Uani 1 1 d . . .
H60A H 0.1636 0.9485 0.2824 0.098 Uiso 1 1 calc R E .
H60B H 0.1801 0.8783 0.3224 0.098 Uiso 1 1 calc R . .
H60C H -0.0329 0.9113 0.3024 0.098 Uiso 1 1 calc R . .
C61 C 0.177(2) 0.5837(8) 0.2683(4) 0.034(3) Uani 0.50 1 d PDU E 1
H61A H 0.1474 0.5976 0.2398 0.040 Uiso 0.50 1 calc PR E 1
H61B H 0.3229 0.5834 0.2717 0.040 Uiso 0.50 1 calc PR E 1
C62 C 0.119(3) 0.4799(10) 0.2817(5) 0.047(4) Uani 0.50 1 d PDU E 1
H62A H 0.1940 0.4302 0.2660 0.070 Uiso 0.50 1 calc PR E 1
H62B H -0.0239 0.4789 0.2778 0.070 Uiso 0.50 1 calc PR E 1
H62C H 0.1516 0.4648 0.3098 0.070 Uiso 0.50 1 calc PR E 1
C63 C -0.2379(14) 0.7075(14) 0.3015(7) 0.043(4) Uani 0.50 1 d PDU E 1
H63A H -0.2938 0.7206 0.2745 0.052 Uiso 0.50 1 calc PR E 1
H63D H -0.2834 0.6447 0.3126 0.052 Uiso 0.50 1 calc PR E 1
C64 C -0.331(3) 0.7909(14) 0.3266(6) 0.050(4) Uani 0.50 1 d PDU E 1
H64A H -0.4769 0.7927 0.3265 0.075 Uiso 0.50 1 calc PR E 1
H64B H -0.2941 0.8546 0.3155 0.075 Uiso 0.50 1 calc PR E 1
H64C H -0.2825 0.7785 0.3538 0.075 Uiso 0.50 1 calc PR E 1
C61' C 0.057(3) 0.5668(10) 0.2718(6) 0.057(4) Uani 0.50 1 d PDU E 2
H61C H -0.0243 0.5196 0.2861 0.068 Uiso 0.50 1 calc PR E 2
H61D H 0.0112 0.5782 0.2440 0.068 Uiso 0.50 1 calc PR E 2
C62' C 0.279(3) 0.5293(19) 0.2740(7) 0.073(5) Uani 0.50 1 d PDU E 2
H62D H 0.3036 0.4667 0.2612 0.109 Uiso 0.50 1 calc PR E 2
H62E H 0.3198 0.5187 0.3017 0.109 Uiso 0.50 1 calc PR E 2
H62F H 0.3557 0.5784 0.2604 0.109 Uiso 0.50 1 calc PR E 2
C63' C -0.2288(15) 0.6718(16) 0.2986(7) 0.049(4) Uani 0.50 1 d PDU E 2
H63B H -0.2873 0.6869 0.2720 0.058 Uiso 0.50 1 calc PR E 2
H63C H -0.2465 0.6023 0.3072 0.058 Uiso 0.50 1 calc PR E 2
C64' C -0.337(3) 0.7413(15) 0.3276(6) 0.056(4) Uani 0.50 1 d PDU E 2
H64D H -0.4779 0.7308 0.3292 0.084 Uiso 0.50 1 calc PR E 2
H64E H -0.3253 0.8102 0.3183 0.084 Uiso 0.50 1 calc PR E 2
H64F H -0.2763 0.7275 0.3538 0.084 Uiso 0.50 1 calc PR E 2

loop_
_atom_site_aniso_label
_atom_site_aniso_U_11
_atom_site_aniso_U_22
_atom_site_aniso_U_33
_atom_site_aniso_U_23
_atom_site_aniso_U_13
_atom_site_aniso_U_12
Si1 0.0738(18) 0.0551(15) 0.0164(10) -0.0048(10) 0.0101(10) -0.0141(13)
Si2 0.0292(11) 0.0505(13) 0.0164(9) 0.0059(9) 0.0041(8) 0.0024(9)
Si3 0.0723(17) 0.0355(12) 0.0151(9) -0.0040(8) -0.0078(10) -0.0014(11)
Si4 0.0282(11) 0.0600(15) 0.0203(10) -0.0174(9) -0.0045(8) 0.0081(10)
S1 0.0382(10) 0.0195(9) 0.0265(9) -0.0053(7) 0.0073(7) -0.0039(7)
S3 0.0367(10) 0.0163(8) 0.0321(9) 0.0008(7) -0.0070(7) -0.0025(7)
N1 0.032(3) 0.020(3) 0.023(3) -0.004(2) 0.006(2) -0.008(2)
N2 0.027(3) 0.019(3) 0.024(3) -0.004(2) 0.004(2) -0.001(2)
N3 0.031(3) 0.017(3) 0.027(3) 0.003(2) -0.002(2) -0.005(2)
N4 0.026(3) 0.016(3) 0.028(3) -0.005(2) -0.003(2) -0.002(2)
C1 0.023(3) 0.025(4) 0.020(3) -0.003(3) 0.009(3) -0.004(3)
C2 0.019(3) 0.022(3) 0.012(3) -0.004(2) -0.001(2) -0.003(2)
C3 0.012(3) 0.016(3) 0.017(3) 0.000(2) 0.000(2) -0.001(2)
C4 0.019(3) 0.025(3) 0.015(3) 0.000(3) 0.003(2) -0.004(3)
C5 0.017(3) 0.017(3) 0.019(3) -0.002(2) 0.000(2) -0.002(2)
C6 0.017(3) 0.024(3) 0.025(3) 0.002(3) -0.001(3) -0.004(3)
S2 0.0264(16) 0.0197(15) 0.0356(15) -0.0034(12) 0.0022(11) -0.0022(19)
C7 0.020(2) 0.021(3) 0.025(2) 0.001(2) 0.001(2) -0.001(2)
C8 0.021(4) 0.021(4) 0.028(4) -0.008(4) -0.001(4) 0.001(3)
C9 0.020(4) 0.021(4) 0.027(4) -0.006(3) -0.004(4) -0.001(4)
C10 0.018(2) 0.021(2) 0.023(2) -0.004(2) 0.001(2) -0.001(2)
S2' 0.021(3) 0.024(3) 0.038(3) -0.012(2) -0.005(3) -0.002(3)
C7' 0.020(2) 0.021(3) 0.025(2) 0.001(2) 0.001(2) -0.001(2)
C8' 0.023(5) 0.021(5) 0.031(5) -0.005(5) 0.000(5) -0.001(4)
C9' 0.023(5) 0.023(5) 0.028(5) -0.002(4) 0.002(4) -0.002(5)
C10' 0.018(2) 0.021(2) 0.023(2) -0.004(2) 0.001(2) -0.001(2)
C11 0.014(3) 0.022(3) 0.025(3) -0.007(3) -0.002(2) -0.003(2)
C12 0.015(3) 0.018(3) 0.019(3) 0.000(2) 0.000(2) -0.001(2)
C13 0.020(3) 0.020(3) 0.016(3) 0.001(2) -0.002(2) 0.001(3)
C14 0.014(3) 0.017(3) 0.016(3) -0.003(2) -0.002(2) 0.001(2)
C15 0.018(3) 0.020(3) 0.014(3) -0.002(2) -0.001(2) 0.003(2)
C16 0.021(3) 0.011(3) 0.022(3) 0.001(2) -0.002(2) 0.003(2)
C17 0.032(4) 0.022(3) 0.020(3) 0.000(3) -0.002(3) -0.001(3)
C18 0.055(5) 0.033(4) 0.017(4) -0.003(3) 0.004(3) -0.004(4)
C19 0.065(7) 0.064(8) 0.053(6) -0.007(7) 0.010(6) -0.011(6)
C20 0.063(7) 0.075(8) 0.073(8) 0.002(7) 0.005(6) -0.003(7)
C19' 0.070(7) 0.069(8) 0.056(6) -0.004(7) 0.011(6) -0.018(6)
C20' 0.066(8) 0.079(9) 0.066(8) -0.008(7) 0.006(7) -0.010(7)
C21 0.064(6) 0.067(6) 0.032(4) -0.012(4) 0.004(4) -0.014(5)
C22 0.119(11) 0.056(7) 0.059(7) -0.003(5) 0.001(7) 0.006(7)
C23 0.054(7) 0.059(6) 0.047(6) 0.005(5) 0.003(6) -0.004(6)
C24 0.051(7) 0.040(6) 0.044(6) 0.007(6) -0.006(6) -0.006(6)
C23' 0.076(7) 0.078(7) 0.066(6) 0.001(6) -0.001(6) -0.007(6)
C24' 0.074(7) 0.074(7) 0.063(6) 0.009(6) 0.000(6) -0.008(6)
C25 0.023(3) 0.023(3) 0.018(3) -0.004(3) 0.004(2) 0.002(3)
C26 0.027(4) 0.026(4) 0.024(4) 0.000(3) 0.005(3) 0.006(3)
C27 0.062(6) 0.043(5) 0.027(4) 0.019(4) 0.018(4) 0.022(4)
C28 0.104(9) 0.039(6) 0.064(7) -0.007(5) -0.013(6) -0.010(6)
C29 0.032(5) 0.149(11) 0.025(4) 0.023(6) -0.006(4) -0.011(6)
C30 0.047(6) 0.182(15) 0.042(6) 0.032(7) -0.020(5) -0.031(8)
C31 0.046(5) 0.047(5) 0.023(4) -0.006(3) 0.003(3) -0.006(4)
C32 0.064(6) 0.042(5) 0.051(5) -0.003(4) -0.009(5) -0.003(4)
C33 0.018(3) 0.016(3) 0.024(3) -0.004(3) 0.003(2) -0.002(2)
C34 0.017(3) 0.019(3) 0.013(3) -0.004(2) 0.001(2) 0.000(2)
C35 0.011(3) 0.019(3) 0.019(3) -0.003(2) 0.005(2) 0.001(2)
C36 0.014(3) 0.022(3) 0.013(3) -0.003(2) 0.001(2) -0.001(2)
C37 0.018(3) 0.014(3) 0.022(3) 0.001(2) -0.001(2) 0.000(2)
C38 0.013(3) 0.023(3) 0.027(3) -0.002(3) 0.004(2) -0.002(2)
S4 0.0280(18) 0.0203(14) 0.0411(16) -0.0031(12) -0.0023(12) 0.0005(18)
C39 0.017(2) 0.020(2) 0.026(2) 0.000(2) 0.000(2) 0.000(2)
C40 0.020(4) 0.023(4) 0.034(4) 0.002(3) -0.001(4) -0.001(4)
C41 0.017(3) 0.023(4) 0.035(4) 0.005(4) -0.001(4) -0.001(3)
C42 0.018(2) 0.022(3) 0.029(3) -0.004(2) 0.000(2) 0.002(2)
S4' 0.018(3) 0.024(3) 0.049(4) 0.007(3) 0.000(4) -0.001(3)
C39' 0.017(2) 0.020(2) 0.026(2) 0.000(2) 0.000(2) 0.000(2)
C40' 0.021(5) 0.023(5) 0.033(5) -0.001(5) -0.001(4) -0.001(5)
C41' 0.020(5) 0.022(5) 0.035(5) 0.001(5) 0.000(5) -0.001(5)
C42' 0.018(2) 0.022(3) 0.029(3) -0.004(2) 0.000(2) 0.002(2)
C43 0.016(3) 0.016(3) 0.024(3) -0.004(3) -0.002(2) 0.000(2)
C44 0.014(3) 0.014(3) 0.026(3) -0.002(2) 0.002(2) -0.005(2)
C45 0.014(3) 0.023(3) 0.017(3) -0.001(2) -0.001(2) -0.001(2)
C46 0.011(3) 0.020(3) 0.019(3) -0.001(2) 0.000(2) -0.001(2)
C47 0.017(3) 0.022(3) 0.019(3) 0.003(3) -0.001(2) -0.001(2)
C48 0.023(3) 0.015(3) 0.014(3) 0.004(2) 0.000(2) -0.004(2)
C49 0.024(3) 0.019(3) 0.022(3) -0.002(3) -0.006(3) 0.003(3)
C50 0.023(3) 0.033(4) 0.027(4) -0.012(3) -0.003(3) 0.006(3)
C51 0.071(7) 0.051(6) 0.045(6) -0.023(5) -0.019(6) 0.022(5)
C52 0.051(6) 0.004(5) 0.036(6) -0.005(4) 0.003(5) -0.007(5)
C53 0.034(6) 0.049(7) 0.036(6) -0.005(6) 0.003(5) 0.007(6)
C54 0.036(6) 0.042(7) 0.034(6) -0.005(6) 0.003(5) 0.003(6)
C51' 0.075(7) 0.055(6) 0.049(6) -0.020(5) -0.017(6) 0.020(6)
C52' 0.120(10) 0.110(9) 0.105(9) -0.011(8) 0.000(8) -0.008(8)
C53' 0.033(6) 0.059(7) 0.036(6) -0.008(6) 0.000(5) 0.010(6)
C54' 0.052(7) 0.069(8) 0.049(7) -0.012(7) 0.008(6) -0.002(7)
C55 0.049(5) 0.035(4) 0.027(4) -0.001(3) -0.005(3) -0.004(4)
C56 0.087(8) 0.041(5) 0.048(5) -0.004(4) 0.008(5) -0.018(5)
C57 0.031(4) 0.027(4) 0.023(4) 0.000(3) 0.000(3) 0.002(3)
C58 0.052(5) 0.024(4) 0.022(4) -0.005(3) -0.003(3) 0.003(3)
C59 0.050(5) 0.049(5) 0.030(4) 0.002(4) 0.000(4) -0.001(4)
C60 0.105(9) 0.043(6) 0.048(6) 0.009(4) -0.010(6) -0.017(6)
C61 0.041(6) 0.032(6) 0.028(5) -0.008(5) 0.000(5) -0.001(5)
C62 0.058(7) 0.035(6) 0.048(6) -0.005(5) -0.001(6) -0.007(6)
C63 0.054(6) 0.045(7) 0.036(6) -0.008(6) -0.011(5) -0.025(5)
C64 0.042(7) 0.057(8) 0.052(7) 0.004(7) 0.004(6) -0.015(7)
C61' 0.064(7) 0.057(6) 0.048(6) -0.005(5) -0.003(6) 0.002(6)
C62' 0.079(8) 0.075(8) 0.063(7) -0.008(7) 0.003(7) -0.005(7)
C63' 0.057(6) 0.050(8) 0.042(6) -0.003(7) -0.005(5) -0.018(6)
C64' 0.049(7) 0.062(8) 0.057(7) -0.001(7) 0.000(6) -0.011(7)

loop_
_atom_type_symbol
_atom_type_description
_atom_type_scat_dispersion_real
_atom_type_scat_dispersion_imag
_atom_type_scat_source
C C 0.0033 0.0016 'International Tables Vol C Tables 4.2.6.8 and 6.1.1.4'
H H 0.0000 0.0000 'International Tables Vol C Tables 4.2.6.8 and 6.1.1.4'
N N 0.0061 0.0033 'International Tables Vol C Tables 4.2.6.8 and 6.1.1.4'
Si Si 0.0817 0.0704 'International Tables Vol C Tables 4.2.6.8 and 6.1.1.4'
S S 0.1246 0.1234 'International Tables Vol C Tables 4.2.6.8 and 6.1.1.4'

loop_
_geom_angle_atom_site_label_1
_geom_angle_atom_site_label_2
_geom_angle_atom_site_label_3
_geom_angle
C18 Si1 C21 108.0(4)
C18 Si1 C23' 117.8(8)
C21 Si1 C23' 124.1(9)
C18 Si1 C19 107.2(9)
C21 Si1 C19 120.3(10)
C23' Si1 C19 75.2(9)
C18 Si1 C19' 106.1(10)
C21 Si1 C19' 109.2(10)
C23' Si1 C19' 87.8(9)
C19 Si1 C19' 13.5(12)
C18 Si1 C23 109.4(7)
C21 Si1 C23 105.1(6)
C23' Si1 C23 31.3(8)
C19 Si1 C23 106.4(10)
C19' Si1 C23 118.6(10)
C18 Si1 C24' 96.7(6)
C21 Si1 C24' 107.9(7)
C23' Si1 C24' 39.8(5)
C19 Si1 C24' 114.0(9)
C19' Si1 C24' 127.1(9)
C23 Si1 C24' 13.0(9)
C26 Si2 C31 106.8(3)
C26 Si2 C29 106.2(4)
C31 Si2 C29 110.8(5)
C26 Si2 C27 110.5(4)
C31 Si2 C27 111.8(4)
C29 Si2 C27 110.5(5)
C58 Si3 C63' 106.6(8)
C58 Si3 C59 107.5(4)
C63' Si3 C59 121.7(8)
C58 Si3 C61' 113.4(7)
C63' Si3 C61' 82.3(8)
C59 Si3 C61' 122.9(7)
C58 Si3 C63 104.4(8)
C63' Si3 C63 15.3(8)
C59 Si3 C63 109.6(7)
C61' Si3 C63 97.0(8)
C58 Si3 C61 108.2(6)
C63' Si3 C61 108.8(8)
C59 Si3 C61 103.4(5)
C61' Si3 C61 26.8(6)
C63 Si3 C61 123.0(7)
C50 Si4 C55 107.8(3)
C50 Si4 C53 105.6(5)
C55 Si4 C53 119.0(7)
C50 Si4 C51 110.2(11)
C55 Si4 C51 113.2(10)
C53 Si4 C51 100.6(8)
C50 Si4 C51' 110.2(12)
C55 Si4 C51' 107.8(10)
C53 Si4 C51' 106.3(10)
C51 Si4 C51' 6.2(14)
C50 Si4 C53' 106.6(6)
C55 Si4 C53' 101.8(7)
C53 Si4 C53' 18.8(7)
C51 Si4 C53' 116.5(8)
C51' Si4 C53' 121.7(11)
N1 S1 N2 102.9(3)
N3 S3 N4 102.8(3)
C1 N1 S1 105.9(4)
C16 N2 S1 104.1(4)
C48 N3 S3 105.9(4)
C33 N4 S3 104.8(4)
N1 C1 C2 125.6(6)
N1 C1 C16 112.1(6)
C2 C1 C16 122.3(6)
C1 C2 C3 118.6(5)
C1 C2 C17 118.7(6)
C3 C2 C17 122.5(6)
C4 C3 C2 121.8(5)
C4 C3 C14 118.4(5)
C2 C3 C14 119.8(5)
C5 C4 C3 122.4(6)
C5 C4 H4A 118.8
C3 C4 H4A 118.8
C4 C5 C6 120.7(6)
C4 C5 C12 119.1(6)
C6 C5 C12 120.3(6)
C7 C6 C5 118.2(6)
C7 S2 C8 92.5(5)
C6 C7 C10 121.6(5)
C6 C7 S2 126.7(5)
C10 C7 S2 111.7(5)
C9 C8 S2 112.3(10)
C9 C8 H8A 109.1
S2 C8 H8A 109.1
C9 C8 H8B 109.1
S2 C8 H8B 109.1
H8A C8 H8B 107.9
C8 C9 C10 112.5(12)
C8 C9 H9A 109.1
C10 C9 H9A 109.1
C8 C9 H9B 109.1
C10 C9 H9B 109.1
H9A C9 H9B 107.8
C11 C10 C7 121.4(5)
C11 C10 C9 128.1(8)
C7 C10 C9 110.5(8)
C9' C8' S2' 119.2(19)
C9' C8' H8'A 107.5
S2' C8' H8'A 107.5
C9' C8' H8'B 107.5
S2' C8' H8'B 107.5
H8'A C8' H8'B 107.0
C8' C9' H9'A 110.8
C8' C9' H9'B 110.8
H9'A C9' H9'B 108.8
C10 C11 C12 118.8(6)
C13 C12 C11 121.0(6)
C13 C12 C5 119.3(6)
C11 C12 C5 119.7(6)
C12 C13 C14 122.9(6)
C12 C13 H13A 118.5
C14 C13 H13A 118.5
C13 C14 C15 121.1(5)
C13 C14 C3 118.0(5)
C15 C14 C3 120.9(5)
C25 C15 C14 121.9(5)
C25 C15 C16 120.7(6)
C14 C15 C16 117.5(5)
N2 C16 C15 124.1(6)
N2 C16 C1 115.0(6)
C15 C16 C1 120.9(6)
C18 C17 C2 176.3(8)
C17 C18 Si1 168.7(7)
C20 C19 Si1 112.8(15)
C20 C19 H19A 109.0
Si1 C19 H19A 109.0
C20 C19 H19B 109.0
Si1 C19 H19B 109.0
H19A C19 H19B 107.8
C19 C20 H20A 109.5
C19 C20 H20B 109.5
H20A C20 H20B 109.5
C19 C20 H20C 109.5
H20A C20 H20C 109.5
H20B C20 H20C 109.5
C20' C19' Si1 117.8(15)
C20' C19' H19C 107.8
Si1 C19' H19C 107.8
C20' C19' H19D 107.8
Si1 C19' H19D 107.8
H19C C19' H19D 107.2
C19' C20' H20D 109.5
C19' C20' H20E 109.5
H20D C20' H20E 109.5
C19' C20' H20F 109.5
H20D C20' H20F 109.5
H20E C20' H20F 109.5
C22 C21 Si1 115.0(7)
C22 C21 H21A 108.5
Si1 C21 H21A 108.5
C22 C21 H21B 108.5
Si1 C21 H21B 108.5
H21A C21 H21B 107.5
C21 C22 H22A 109.5
C21 C22 H22B 109.5
H22A C22 H22B 109.5
C21 C22 H22C 109.5
H22A C22 H22C 109.5
H22B C22 H22C 109.5
C24 C23 Si1 116.4(11)
C24 C23 H23A 108.2
Si1 C23 H23A 108.2
C24 C23 H23B 108.2
Si1 C23 H23B 108.2
H23A C23 H23B 107.3
C23 C24 H24A 109.5
C23 C24 H24B 109.5
H24A C24 H24B 109.5
C23 C24 H24C 109.5
H24A C24 H24C 109.5
H24B C24 H24C 109.5
C24' C23' Si1 88.7(13)
C24' C23' H23C 113.9
Si1 C23' H23C 113.9
C24' C23' H23D 113.9
Si1 C23' H23D 113.9
H23C C23' H23D 111.1
C23' C24' Si1 51.5(8)
C23' C24' H24D 109.5
Si1 C24' H24D 161.0
C23' C24' H24E 109.5
Si1 C24' H24E 80.1
H24D C24' H24E 109.5
C23' C24' H24F 109.5
Si1 C24' H24F 81.3
H24D C24' H24F 109.5
H24E C24' H24F 109.5
C26 C25 C15 178.6(7)
C25 C26 Si2 173.4(7)
C28 C27 Si2 115.0(6)
C28 C27 H27A 108.5
Si2 C27 H27A 108.5
C28 C27 H27B 108.5
Si2 C27 H27B 108.5
H27A C27 H27B 107.5
C27 C28 H28A 109.5
C27 C28 H28B 109.5
H28A C28 H28B 109.5
C27 C28 H28C 109.5
H28A C28 H28C 109.5
H28B C28 H28C 109.5
C30 C29 Si2 113.0(7)
C30 C29 H29A 109.0
Si2 C29 H29A 109.0
C30 C29 H29B 109.0
Si2 C29 H29B 109.0
H29A C29 H29B 107.8
C29 C30 H30A 109.5
C29 C30 H30B 109.5
H30A C30 H30B 109.5
C29 C30 H30C 109.5
H30A C30 H30C 109.5
H30B C30 H30C 109.5
C32 C31 Si2 115.5(6)
C32 C31 H31A 108.4
Si2 C31 H31A 108.4
C32 C31 H31B 108.4
Si2 C31 H31B 108.4
H31A C31 H31B 107.5
C31 C32 H32A 109.5
C31 C32 H32B 109.5
H32A C32 H32B 109.5
C31 C32 H32C 109.5
H32A C32 H32C 109.5
H32B C32 H32C 109.5
N4 C33 C34 124.6(6)
N4 C33 C48 113.7(6)
C34 C33 C48 121.7(5)
C33 C34 C49 121.4(6)
C33 C34 C35 117.7(5)
C49 C34 C35 120.9(6)
C36 C35 C34 120.7(5)
C36 C35 C46 118.5(5)
C34 C35 C46 120.8(5)
C37 C36 C35 122.4(5)
C37 C36 H36A 118.8
C35 C36 H36A 118.8
C36 C37 C38 121.1(6)
C36 C37 C44 118.8(5)
C38 C37 C44 120.1(5)
C39 C38 C37 117.3(6)
C41 S4 C42 91.7(5)
C38 C39 C42 122.1(5)
C38 C39 C40 126.6(8)
C42 C39 C40 111.3(8)
C41 C40 C39 111.3(12)
C41 C40 H40A 109.4
C39 C40 H40A 109.4
C41 C40 H40B 109.4
C39 C40 H40B 109.4
H40A C40 H40B 108.0
C40 C41 S4 113.9(10)
C40 C41 H41A 108.8
S4 C41 H41A 108.8
C40 C41 H41B 108.8
S4 C41 H41B 108.8
H41A C41 H41B 107.7
C43 C42 C39 122.3(5)
C43 C42 S4 126.1(5)
C39 C42 S4 111.7(5)
C41' C40' H40C 110.5
C41' C40' H40D 110.5
H40C C40' H40D 108.7
C40' C41' S4' 119(2)
C40' C41' H41C 107.5
S4' C41' H41C 107.5
C40' C41' H41D 107.5
S4' C41' H41D 107.5
H41C C41' H41D 107.0
C42 C43 C44 118.6(6)
C45 C44 C43 121.4(6)
C45 C44 C37 119.0(5)
C43 C44 C37 119.6(6)
C44 C45 C46 122.2(6)
C44 C45 H45A 118.9
C46 C45 H45A 118.9
C45 C46 C47 120.9(6)
C45 C46 C35 119.1(6)
C47 C46 C35 120.0(6)
C48 C47 C57 119.7(6)
C48 C47 C46 118.2(6)
C57 C47 C46 122.0(6)
N3 C48 C47 125.6(6)
N3 C48 C33 112.8(5)
C47 C48 C33 121.6(5)
C50 C49 C34 178.7(8)
C49 C50 Si4 174.3(7)
C52 C51 Si4 112.7(10)
C52 C51 H51A 109.1
Si4 C51 H51A 109.1
C52 C51 H51D 109.1
Si4 C51 H51D 109.1
H51A C51 H51D 107.8
C51 C52 H52A 109.5
C51 C52 H52B 109.5
H52A C52 H52B 109.5
C51 C52 H52C 109.5
H52A C52 H52C 109.5
H52B C52 H52C 109.5
C54 C53 Si4 113.0(10)
C54 C53 H53A 109.0
Si4 C53 H53A 109.0
C54 C53 H53B 109.0
Si4 C53 H53B 109.0
H53A C53 H53B 107.8
C53 C54 H54A 109.5
C53 C54 H54B 109.5
H54A C54 H54B 109.5
C53 C54 H54C 109.5
H54A C54 H54C 109.5
H54B C54 H54C 109.5
C52' C51' Si4 112.1(19)
C52' C51' H51B 109.2
Si4 C51' H51B 109.2
C52' C51' H51C 109.2
Si4 C51' H51C 109.2
H51B C51' H51C 107.9
C51' C52' H52D 109.5
C51' C52' H52E 109.5
H52D C52' H52E 109.5
C51' C52' H52F 109.5
H52D C52' H52F 109.5
H52E C52' H52F 109.5
C54' C53' Si4 116.0(12)
C54' C53' H53C 108.3
Si4 C53' H53C 108.3
C54' C53' H53D 108.3
Si4 C53' H53D 108.3
H53C C53' H53D 107.4
C53' C54' H54D 109.5
C53' C54' H54E 109.5
H54D C54' H54E 109.5
C53' C54' H54F 109.5
H54D C54' H54F 109.5
H54E C54' H54F 109.5
C56 C55 Si4 114.7(6)
C56 C55 H55A 108.6
Si4 C55 H55A 108.6
C56 C55 H55B 108.6
Si4 C55 H55B 108.6
H55A C55 H55B 107.6
C55 C56 H56A 109.5
C55 C56 H56B 109.5
H56A C56 H56B 109.5
C55 C56 H56C 109.5
H56A C56 H56C 109.5
H56B C56 H56C 109.5
C58 C57 C47 176.2(8)
C57 C58 Si3 164.9(7)
C60 C59 Si3 115.9(6)
C60 C59 H59A 108.3
Si3 C59 H59A 108.3
C60 C59 H59B 108.3
Si3 C59 H59B 108.3
H59A C59 H59B 107.4
C59 C60 H60A 109.5
C59 C60 H60B 109.5
H60A C60 H60B 109.5
C59 C60 H60C 109.5
H60A C60 H60C 109.5
H60B C60 H60C 109.5
C62 C61 Si3 113.5(10)
C62 C61 H61A 108.9
Si3 C61 H61A 108.9
C62 C61 H61B 108.9
Si3 C61 H61B 108.9
H61A C61 H61B 107.7
C61 C62 H62A 109.5
C61 C62 H62B 109.5
H62A C62 H62B 109.5
C61 C62 H62C 109.5
H62A C62 H62C 109.5
H62B C62 H62C 109.5
C64 C63 Si3 118.6(12)
C64 C63 H63A 107.7
Si3 C63 H63A 107.7
C64 C63 H63D 107.7
Si3 C63 H63D 107.7
H63A C63 H63D 107.1
C63 C64 H64A 109.5
C63 C64 H64B 109.5
H64A C64 H64B 109.5
C63 C64 H64C 109.5
H64A C64 H64C 109.5
H64B C64 H64C 109.5
C62' C61' Si3 102.7(13)
C62' C61' H61C 111.2
Si3 C61' H61C 111.2
C62' C61' H61D 111.2
Si3 C61' H61D 111.2
H61C C61' H61D 109.1
C61' C62' H62D 109.5
C61' C62' H62E 109.5
H62D C62' H62E 109.5
C61' C62' H62F 109.5
H62D C62' H62F 109.5
H62E C62' H62F 109.5
C64' C63' Si3 110.3(13)
C64' C63' H63B 109.6
Si3 C63' H63B 109.6
C64' C63' H63C 109.6
Si3 C63' H63C 109.6
H63B C63' H63C 108.1
C63' C64' H64D 109.5
C63' C64' H64E 109.5
H64D C64' H64E 109.5
C63' C64' H64F 109.5
H64D C64' H64F 109.5
H64E C64' H64F 109.5

loop_
_geom_bond_atom_site_label_1
_geom_bond_atom_site_label_2
_geom_bond_distance
Si1 C18 1.843(7)
Si1 C21 1.844(10)
Si1 C23' 1.866(10)
Si1 C19 1.870(10)
Si1 C19' 1.877(10)
Si1 C23 1.879(9)
Si1 C24' 2.38(2)
Si2 C26 1.826(7)
Si2 C31 1.869(8)
Si2 C29 1.869(9)
Si2 C27 1.890(9)
Si3 C58 1.829(7)
Si3 C63' 1.867(9)
Si3 C59 1.876(9)
Si3 C61' 1.883(9)
Si3 C63 1.889(9)
Si3 C61 1.895(9)
Si4 C50 1.833(7)
Si4 C55 1.864(8)
Si4 C53 1.870(9)
Si4 C51 1.882(9)
Si4 C51' 1.885(10)
Si4 C53' 1.897(9)
S1 N1 1.604(6)
S1 N2 1.614(5)
S3 N3 1.595(6)
S3 N4 1.606(6)
N1 C1 1.364(8)
N2 C16 1.363(8)
N3 C48 1.359(8)
N4 C33 1.367(8)
C1 C2 1.391(9)
C1 C16 1.427(9)
C2 C3 1.426(8)
C2 C17 1.430(9)
C3 C4 1.413(9)
C3 C14 1.462(8)
C4 C5 1.393(9)
C4 H4A 0.9500
C5 C6 1.422(9)
C5 C12 1.444(8)
C6 C7 1.381(9)
S2 C7 1.745(6)
S2 C8 1.747(8)
C7 C10 1.423(9)
C8 C9 1.377(10)
C8 H8A 0.9900
C8 H8B 0.9900
C9 C10 1.493(9)
C9 H9A 0.9900
C9 H9B 0.9900
C10 C11 1.376(9)
S2' C8' 1.742(10)
C8' C9' 1.382(10)
C8' H8'A 0.9900
C8' H8'B 0.9900
C9' H9'A 0.9900
C9' H9'B 0.9900
C11 C12 1.421(9)
C12 C13 1.382(9)
C13 C14 1.411(8)
C13 H13A 0.9500
C14 C15 1.427(9)
C15 C25 1.416(8)
C15 C16 1.427(8)
C17 C18 1.206(10)
C19 C20 1.538(10)
C19 H19A 0.9900
C19 H19B 0.9900
C20 H20A 0.9800
C20 H20B 0.9800
C20 H20C 0.9800
C19' C20' 1.535(10)
C19' H19C 0.9900
C19' H19D 0.9900
C20' H20D 0.9800
C20' H20E 0.9800
C20' H20F 0.9800
C21 C22 1.501(14)
C21 H21A 0.9900
C21 H21B 0.9900
C22 H22A 0.9800
C22 H22B 0.9800
C22 H22C 0.9800
C23 C24 1.546(10)
C23 H23A 0.9900
C23 H23B 0.9900
C24 H24A 0.9800
C24 H24B 0.9800
C24 H24C 0.9800
C23' C24' 1.526(10)
C23' H23C 0.9900
C23' H23D 0.9900
C24' H24D 0.9800
C24' H24E 0.9800
C24' H24F 0.9800
C25 C26 1.213(9)
C27 C28 1.516(15)
C27 H27A 0.9900
C27 H27B 0.9900
C28 H28A 0.9800
C28 H28B 0.9800
C28 H28C 0.9800
C29 C30 1.564(12)
C29 H29A 0.9900
C29 H29B 0.9900
C30 H30A 0.9800
C30 H30B 0.9800
C30 H30C 0.9800
C31 C32 1.524(12)
C31 H31A 0.9900
C31 H31B 0.9900
C32 H32A 0.9800
C32 H32B 0.9800
C32 H32C 0.9800
C33 C34 1.404(9)
C33 C48 1.428(8)
C34 C49 1.426(8)
C34 C35 1.438(8)
C35 C36 1.402(9)
C35 C46 1.448(8)
C36 C37 1.398(9)
C36 H36A 0.9500
C37 C38 1.448(9)
C37 C44 1.448(9)
C38 C39 1.374(9)
S4 C41 1.748(8)
S4 C42 1.749(6)
C39 C42 1.425(9)
C39 C40 1.492(9)
C40 C41 1.373(9)
C40 H40A 0.9900
C40 H40B 0.9900
C41 H41A 0.9900
C41 H41B 0.9900
C42 C43 1.360(9)
S4' C41' 1.741(10)
C40' C41' 1.380(10)
C40' H40C 0.9900
C40' H40D 0.9900
C41' H41C 0.9900
C41' H41D 0.9900
C43 C44 1.429(8)
C44 C45 1.394(9)
C45 C46 1.402(9)
C45 H45A 0.9500
C46 C47 1.435(9)
C47 C48 1.406(9)
C47 C57 1.416(9)
C49 C50 1.208(9)
C51 C52 1.550(10)
C51 H51A 0.9900
C51 H51D 0.9900
C52 H52A 0.9800
C52 H52B 0.9800
C52 H52C 0.9800
C53 C54 1.538(9)
C53 H53A 0.9900
C53 H53B 0.9900
C54 H54A 0.9800
C54 H54B 0.9800
C54 H54C 0.9800
C51' C52' 1.525(10)
C51' H51B 0.9900
C51' H51C 0.9900
C52' H52D 0.9800
C52' H52E 0.9800
C52' H52F 0.9800
C53' C54' 1.547(9)
C53' H53C 0.9900
C53' H53D 0.9900
C54' H54D 0.9800
C54' H54E 0.9800
C54' H54F 0.9800
C55 C56 1.528(11)
C55 H55A 0.9900
C55 H55B 0.9900
C56 H56A 0.9800
C56 H56B 0.9800
C56 H56C 0.9800
C57 C58 1.225(10)
C59 C60 1.542(13)
C59 H59A 0.9900
C59 H59B 0.9900
C60 H60A 0.9800
C60 H60B 0.9800
C60 H60C 0.9800
C61 C62 1.546(9)
C61 H61A 0.9900
C61 H61B 0.9900
C62 H62A 0.9800
C62 H62B 0.9800
C62 H62C 0.9800
C63 C64 1.541(10)
C63 H63A 0.9900
C63 H63D 0.9900
C64 H64A 0.9800
C64 H64B 0.9800
C64 H64C 0.9800
C61' C62' 1.528(10)
C61' H61C 0.9900
C61' H61D 0.9900
C62' H62D 0.9800
C62' H62E 0.9800
C62' H62F 0.9800
C63' C64' 1.532(10)
C63' H63B 0.9900
C63' H63C 0.9900
C64' H64D 0.9800
C64' H64E 0.9800
C64' H64F 0.9800

loop_
_geom_torsion_atom_site_label_1
_geom_torsion_atom_site_label_2
_geom_torsion_atom_site_label_3
_geom_torsion_atom_site_label_4
_geom_torsion
N2 S1 N1 C1 0.6(5)
N1 S1 N2 C16 -0.5(5)
N4 S3 N3 C48 1.8(5)
N3 S3 N4 C33 -0.9(5)
S1 N1 C1 C2 179.6(6)
S1 N1 C1 C16 -0.4(7)
N1 C1 C2 C3 -179.8(6)
C16 C1 C2 C3 0.2(9)
N1 C1 C2 C17 -5.0(10)
C16 C1 C2 C17 175.0(6)
C1 C2 C3 C4 -179.3(6)
C17 C2 C3 C4 6.0(9)
C1 C2 C3 C14 1.6(9)
C17 C2 C3 C14 -173.0(6)
C2 C3 C4 C5 -179.4(6)
C14 C3 C4 C5 -0.4(9)
C3 C4 C5 C6 179.7(6)
C3 C4 C5 C12 0.9(9)
C4 C5 C6 C7 -178.7(6)
C12 C5 C6 C7 0.1(9)
C5 C6 C7 C10 0.4(9)
C5 C6 C7 S2 -179.5(6)
C8 S2 C7 C6 -178.0(7)
C8 S2 C7 C10 2.1(7)
C7 S2 C8 C9 -5.1(19)
S2 C8 C9 C10 7(3)
C6 C7 C10 C11 0.4(10)
S2 C7 C10 C11 -179.7(6)
C6 C7 C10 C9 -178.7(16)
S2 C7 C10 C9 1.2(16)
C8 C9 C10 C11 175.9(14)
C8 C9 C10 C7 -5(3)
C7 C10 C11 C12 -1.7(9)
C9 C10 C11 C12 177.2(18)
C10 C11 C12 C13 179.9(6)
C10 C11 C12 C5 2.2(9)
C4 C5 C12 C13 -0.3(9)
C6 C5 C12 C13 -179.2(6)
C4 C5 C12 C11 177.4(6)
C6 C5 C12 C11 -1.4(9)
C11 C12 C13 C14 -178.5(6)
C5 C12 C13 C14 -0.7(9)
C12 C13 C14 C15 -178.5(6)
C12 C13 C14 C3 1.2(9)
C4 C3 C14 C13 -0.6(8)
C2 C3 C14 C13 178.4(5)
C4 C3 C14 C15 179.0(6)
C2 C3 C14 C15 -1.9(9)
C13 C14 C15 C25 -0.8(9)
C3 C14 C15 C25 179.5(6)
C13 C14 C15 C16 180.0(6)
C3 C14 C15 C16 0.3(9)
S1 N2 C16 C15 -177.7(5)
S1 N2 C16 C1 0.3(7)
C25 C15 C16 N2 0.2(10)
C14 C15 C16 N2 179.5(6)
C25 C15 C16 C1 -177.7(6)
C14 C15 C16 C1 1.5(9)
N1 C1 C16 N2 0.1(8)
C2 C1 C16 N2 -179.9(6)
N1 C1 C16 C15 178.2(6)
C2 C1 C16 C15 -1.8(10)
C1 C2 C17 C18 -30(12)
C3 C2 C17 C18 145(12)
C2 C17 C18 Si1 -9(15)
C21 Si1 C18 C17 76(4)
C23' Si1 C18 C17 -137(4)
C19 Si1 C18 C17 -55(4)
C19' Si1 C18 C17 -41(4)
C23 Si1 C18 C17 -170(4)
C24' Si1 C18 C17 -173(4)
C18 Si1 C19 C20 45(2)
C21 Si1 C19 C20 -78(2)
C23' Si1 C19 C20 160(2)
C19' Si1 C19 C20 -42(6)
C23 Si1 C19 C20 162.5(18)
C24' Si1 C19 C20 151.2(18)
C18 Si1 C19' C20' 54(2)
C21 Si1 C19' C20' -62(2)
C23' Si1 C19' C20' 173(2)
C19 Si1 C19' C20' 151(9)
C23 Si1 C19' C20' 177.8(18)
C24' Si1 C19' C20' 166.0(17)
C18 Si1 C21 C22 -51.3(9)
C23' Si1 C21 C22 164.4(10)
C19 Si1 C21 C22 72.1(12)
C19' Si1 C21 C22 63.6(12)
C23 Si1 C21 C22 -168.1(11)
C24' Si1 C21 C22 -154.8(9)
C18 Si1 C23 C24 53.8(17)
C21 Si1 C23 C24 169.6(14)
C23' Si1 C23 C24 -58.0(19)
C19 Si1 C23 C24 -61.8(19)
C19' Si1 C23 C24 -68(2)
C24' Si1 C23 C24 66(4)
C18 Si1 C23' C24' -64.7(16)
C21 Si1 C23' C24' 76.5(16)
C19 Si1 C23' C24' -166.7(18)
C19' Si1 C23' C24' -171.7(17)
C23 Si1 C23' C24' 17.0(15)
C18 Si1 C24' C23' 126.4(15)
C21 Si1 C24' C23' -122.2(15)
C19 Si1 C24' C23' 14.1(19)
C19' Si1 C24' C23' 10(2)
C23 Si1 C24' C23' -43(4)
C14 C15 C25 C26 -81(29)
C16 C15 C25 C26 99(28)
C15 C25 C26 Si2 52(31)
C31 Si2 C26 C25 68(5)
C29 Si2 C26 C25 -50(5)
C27 Si2 C26 C25 -170(5)
C26 Si2 C27 C28 -55.8(8)
C31 Si2 C27 C28 63.1(8)
C29 Si2 C27 C28 -173.1(7)
C26 Si2 C29 C30 -170.2(9)
C31 Si2 C29 C30 74.2(11)
C27 Si2 C29 C30 -50.3(11)
C26 Si2 C31 C32 -49.6(7)
C29 Si2 C31 C32 65.7(7)
C27 Si2 C31 C32 -170.5(6)
S3 N4 C33 C34 -177.9(5)
S3 N4 C33 C48 -0.3(7)
N4 C33 C34 C49 0.3(10)
C48 C33 C34 C49 -177.2(6)
N4 C33 C34 C35 179.3(6)
C48 C33 C34 C35 1.8(9)
C33 C34 C35 C36 -179.9(5)
C49 C34 C35 C36 -0.9(9)
C33 C34 C35 C46 0.3(8)
C49 C34 C35 C46 179.3(5)
C34 C35 C36 C37 -179.5(6)
C46 C35 C36 C37 0.3(9)
C35 C36 C37 C38 -179.0(5)
C35 C36 C37 C44 0.4(9)
C36 C37 C38 C39 -179.9(6)
C44 C37 C38 C39 0.7(9)
C37 C38 C39 C42 -0.5(9)
C37 C38 C39 C40 -179.7(18)
C38 C39 C40 C41 179.4(14)
C42 C39 C40 C41 0(3)
C39 C40 C41 S4 1(3)
C42 S4 C41 C40 -1.4(19)
C38 C39 C42 C43 0.4(10)
C40 C39 C42 C43 179.7(15)
C38 C39 C42 S4 179.5(6)
C40 C39 C42 S4 -1.2(16)
C41 S4 C42 C43 -179.4(7)
C41 S4 C42 C39 1.4(7)
C39 C42 C43 C44 -0.5(9)
S4 C42 C43 C44 -179.5(5)
C42 C43 C44 C45 -178.5(6)
C42 C43 C44 C37 0.6(9)
C36 C37 C44 C45 -1.0(8)
C38 C37 C44 C45 178.5(5)
C36 C37 C44 C43 179.8(6)
C38 C37 C44 C43 -0.7(9)
C43 C44 C45 C46 180.0(6)
C37 C44 C45 C46 0.8(9)
C44 C45 C46 C47 -178.7(6)
C44 C45 C46 C35 0.0(9)
C36 C35 C46 C45 -0.5(8)
C34 C35 C46 C45 179.3(5)
C36 C35 C46 C47 178.2(5)
C34 C35 C46 C47 -2.0(9)
C45 C46 C47 C48 -179.8(6)
C35 C46 C47 C48 1.5(9)
C45 C46 C47 C57 4.4(9)
C35 C46 C47 C57 -174.3(6)
S3 N3 C48 C47 179.7(5)
S3 N3 C48 C33 -2.1(7)
C57 C47 C48 N3 -5.5(10)
C46 C47 C48 N3 178.6(6)
C57 C47 C48 C33 176.5(6)
C46 C47 C48 C33 0.6(9)
N4 C33 C48 N3 1.7(8)
C34 C33 C48 N3 179.4(6)
N4 C33 C48 C47 179.9(6)
C34 C33 C48 C47 -2.4(9)
C33 C34 C49 C50 142(32)
C35 C34 C49 C50 -37(33)
C34 C49 C50 Si4 14(37)
C55 Si4 C50 C49 62(6)
C53 Si4 C50 C49 -66(6)
C51 Si4 C50 C49 -174(6)
C51' Si4 C50 C49 180(100)
C53' Si4 C50 C49 -46(6)
C50 Si4 C51 C52 -58(2)
C55 Si4 C51 C52 63(2)
C53 Si4 C51 C52 -169.2(19)
C51' Si4 C51 C52 33(17)
C53' Si4 C51 C52 -179.7(16)
C50 Si4 C53 C54 -172.2(12)
C55 Si4 C53 C54 66.6(15)
C51 Si4 C53 C54 -57.6(18)
C51' Si4 C53 C54 -55.2(19)
C53' Si4 C53 C54 92(3)
C50 Si4 C51' C52' 60(2)
C55 Si4 C51' C52' 177(2)
C53 Si4 C51' C52' -54(3)
C51 Si4 C51' C52' -32(18)
C53' Si4 C51' C52' -66(3)
C50 Si4 C53' C54' -173.8(14)
C55 Si4 C53' C54' 73.4(16)
C53 Si4 C53' C54' -84(3)
C51 Si4 C53' C54' -50(2)
C51' Si4 C53' C54' -46(2)
C50 Si4 C55 C56 -48.6(7)
C53 Si4 C55 C56 71.5(9)
C51 Si4 C55 C56 -170.8(10)
C51' Si4 C55 C56 -167.5(13)
C53' Si4 C55 C56 63.3(8)
C48 C47 C57 C58 -27(13)
C46 C47 C57 C58 148(12)
C47 C57 C58 Si3 -8(15)
C63' Si3 C58 C57 -60(3)
C59 Si3 C58 C57 72(3)
C61' Si3 C58 C57 -149(3)
C63 Si3 C58 C57 -44(3)
C61 Si3 C58 C57 -177(3)
C58 Si3 C59 C60 -46.6(8)
C63' Si3 C59 C60 76.6(11)
C61' Si3 C59 C60 178.9(9)
C63 Si3 C59 C60 66.3(10)
C61 Si3 C59 C60 -161.0(9)
C58 Si3 C61 C62 67.9(13)
C63' Si3 C61 C62 -47.5(16)
C59 Si3 C61 C62 -178.2(12)
C61' Si3 C61 C62 -38.0(16)
C63 Si3 C61 C62 -53.8(16)
C58 Si3 C63 C64 54.1(17)
C63' Si3 C63 C64 155(6)
C59 Si3 C63 C64 -60.9(18)
C61' Si3 C63 C64 170.4(17)
C61 Si3 C63 C64 177.5(14)
C58 Si3 C61' C62' -59.2(16)
C63' Si3 C61' C62' -164.1(17)
C59 Si3 C61' C62' 72.9(15)
C63 Si3 C61' C62' -168.3(15)
C61 Si3 C61' C62' 25.0(14)
C58 Si3 C63' C64' 53.0(17)
C59 Si3 C63' C64' -70.7(18)
C61' Si3 C63' C64' 165.2(18)
C63 Si3 C63' C64' -31(4)
C61 Si3 C63' C64' 169.5(14)
